data_7127971
loop_
_publ_author_name
'So, Jongho'
'Kim, Seji'
'Cho, Kyung-Bin'
'Lee, Yunho'

_publ_section_title
;
 Metal-ligand cooperative transformation of alkyl azide to isocyanate
 occurring at a Co-Si moiety.
;
_journal_issue 26
_journal_name_full 'Chemical communications (Cambridge, England)'
_journal_page_first 3219
_journal_page_last 3222
_journal_paper_doi 10.1039/d0cc08012h
_journal_volume 57
_journal_year 2021
_chemical_formula_moiety 'C70 H108 Co2 N4 P4 Si2, 2(C7 H8)'
_chemical_formula_sum 'C84 H124 Co2 N4 P4 Si2'
_chemical_formula_weight 1487.78
_space_group_crystal_system triclinic
_space_group_IT_number 2
_space_group_name_Hall '-P 1'
_space_group_name_H-M_alt 'P -1'
_atom_sites_solution_hydrogens geom
_audit_creation_method SHELXL-2018/3
_audit_update_record
;
2019-09-19 deposited with the CCDC.	2021-02-19 downloaded from the CCDC.
;
_cell_angle_alpha 81.037(9)
_cell_angle_beta 86.840(9)
_cell_angle_gamma 85.140(9)
_cell_formula_units_Z 1
_cell_length_a 10.971(2)
_cell_length_b 12.496(2)
_cell_length_c 14.510(3)
_cell_measurement_reflns_used 138112
_cell_measurement_temperature 120(2)
_cell_measurement_theta_max 26.000
_cell_measurement_theta_min 2.845
_cell_volume 1956.1(6)
_computing_cell_refinement 'Bruker SMART'
_computing_data_collection 'Bruker SMART'
_computing_data_reduction 'Bruker SAINT'
_computing_molecular_graphics 'Bruker SHELXTL'
_computing_publication_material 'Bruker SHELXTL'
_computing_structure_refinement 'SHELXL-2018/3 (Sheldrick, 2018)'
_computing_structure_solution 'SHELXT 2018/2 (Sheldrick, 2018)'
_diffrn_ambient_temperature 120(2)
_diffrn_measured_fraction_theta_full 0.998
_diffrn_measured_fraction_theta_max 0.998
_diffrn_measurement_device_type 'Photon 100 CMOS detector'
_diffrn_measurement_method 'phi and omega scans'
_diffrn_radiation_type MoK\a
_diffrn_radiation_wavelength 0.71073
_diffrn_reflns_av_R_equivalents 0.0900
_diffrn_reflns_av_unetI/netI 0.0287
_diffrn_reflns_Laue_measured_fraction_full 0.998
_diffrn_reflns_Laue_measured_fraction_max 0.998
_diffrn_reflns_limit_h_max 13
_diffrn_reflns_limit_h_min -13
_diffrn_reflns_limit_k_max 15
_diffrn_reflns_limit_k_min -15
_diffrn_reflns_limit_l_max 17
_diffrn_reflns_limit_l_min -17
_diffrn_reflns_number 138111
_diffrn_reflns_point_group_measured_fraction_full 0.998
_diffrn_reflns_point_group_measured_fraction_max 0.998
_diffrn_reflns_theta_full 25.242
_diffrn_reflns_theta_max 26.000
_diffrn_reflns_theta_min 2.951
_diffrn_source 'fine-focus sealed tube'
_exptl_absorpt_coefficient_mu 0.583
_exptl_absorpt_correction_type multi-scan
_exptl_absorpt_process_details SADABS
_exptl_crystal_colour red
_exptl_crystal_density_diffrn 1.263
_exptl_crystal_density_meas ?
_exptl_crystal_density_method 'not measured'
_exptl_crystal_description block
_exptl_crystal_F_000 798
_exptl_crystal_size_max 0.2
_exptl_crystal_size_mid 0.2
_exptl_crystal_size_min 0.1
_exptl_transmission_factor_max 0.7461
_exptl_transmission_factor_min 0.7119
_refine_diff_density_max 1.492
_refine_diff_density_min -0.478
_refine_diff_density_rms 0.064
_refine_ls_extinction_method none
_refine_ls_goodness_of_fit_ref 0.745
_refine_ls_hydrogen_treatment constr
_refine_ls_matrix_type full
_refine_ls_number_parameters 443
_refine_ls_number_reflns 7683
_refine_ls_number_restraints 0
_refine_ls_restrained_S_all 0.745
_refine_ls_R_factor_all 0.0531
_refine_ls_R_factor_gt 0.0400
_refine_ls_shift/su_max 0.001
_refine_ls_shift/su_mean 0.000
_refine_ls_structure_factor_coef Fsqd
_refine_ls_weighting_details 'w=1/[\s^2^(Fo^2^)+(0.1191P)^2^+3.5171P] where P=(Fo^2^+2Fc^2^)/3'
_refine_ls_weighting_scheme calc
_refine_ls_wR_factor_gt 0.1170
_refine_ls_wR_factor_ref 0.1335
_reflns_Friedel_coverage 0.000
_reflns_number_gt 6370
_reflns_number_total 7683
_reflns_threshold_expression 'I > 2\s(I)'
_cod_data_source_file d0cc08012h2.cif
_cod_data_source_block N0919A-1_a
_cod_depositor_comments
;
The following automatic conversions were performed:

data item '_exptl_crystal_density_meas' value 'not measured' was
changed to '?' -- the value is perceived as not measured.

Automatic conversion script
Id: cif_fix_values 7556 2019-12-06 15:28:31Z antanas 

 Adding full bibliography for 7127967--7127973.cif.
;
_cod_database_code 7127971
_shelx_shelxl_version_number 2018/3
_shelx_space_group_comment
;
The symmetry employed for this shelxl refinement is uniquely defined
by the following loop, which should always be used as a source of
symmetry information in preference to the above space-group names.
They are only intended as comments.
;

loop_
_space_group_symop_operation_xyz
'x, y, z'
'-x, -y, -z'

loop_
_atom_site_label
_atom_site_type_symbol
_atom_site_fract_x
_atom_site_fract_y
_atom_site_fract_z
_atom_site_U_iso_or_equiv
_atom_site_adp_type
_atom_site_occupancy
_atom_site_site_symmetry_order
_atom_site_calc_flag
_atom_site_refinement_flags_posn
_atom_site_refinement_flags_adp
_atom_site_refinement_flags_occupancy
_atom_site_disorder_assembly
_atom_site_disorder_group
Co1 Co 0.48388(3) 0.60939(2) 0.34435(2) 0.01603(11) Uani 1 1 d . . . . .
P1 P 0.68225(5) 0.63616(5) 0.29170(4) 0.01896(15) Uani 1 1 d . . . . .
Si1 Si 0.42018(6) 0.77867(5) 0.18514(5) 0.02002(16) Uani 1 1 d . . . . .
C1 C 0.5758(2) 0.7406(2) 0.12659(17) 0.0227(5) Uani 1 1 d . . . . .
N1 N 0.41520(19) 0.75725(16) 0.30347(14) 0.0214(4) Uani 1 1 d . . . . .
C2 C 0.6849(2) 0.6910(2) 0.16671(17) 0.0231(5) Uani 1 1 d . . . . .
N2 N 0.49824(17) 0.52057(16) 0.46221(14) 0.0185(4) Uani 1 1 d . . . . .
P2 P 0.38121(6) 0.50657(5) 0.25727(4) 0.01948(15) Uani 1 1 d . . . . .
C3 C 0.7925(3) 0.6829(2) 0.1110(2) 0.0319(6) Uani 1 1 d . . . . .
H3 H 0.865866 0.651232 0.138984 0.038 Uiso 1 1 calc R U . . .
C4 C 0.7944(3) 0.7198(3) 0.0160(2) 0.0371(7) Uani 1 1 d . . . . .
H4 H 0.868681 0.714675 -0.020484 0.044 Uiso 1 1 calc R U . . .
C7 C 0.3116(2) 0.6970(2) 0.13075(17) 0.0229(5) Uani 1 1 d . . . . .
C6 C 0.5816(3) 0.7740(2) 0.02932(19) 0.0312(6) Uani 1 1 d . . . . .
H6 H 0.508868 0.804822 -0.000175 0.037 Uiso 1 1 calc R U . . .
C5 C 0.6876(3) 0.7642(3) -0.02523(19) 0.0359(7) Uani 1 1 d . . . . .
H5 H 0.687163 0.787885 -0.090695 0.043 Uiso 1 1 calc R U . . .
C9 C 0.2343(3) 0.5287(2) 0.1026(2) 0.0335(6) Uani 1 1 d . . . . .
H9 H 0.233718 0.451907 0.116755 0.040 Uiso 1 1 calc R U . . .
C8 C 0.3056(2) 0.5831(2) 0.15433(17) 0.0240(5) Uani 1 1 d . . . . .
C10 C 0.1643(3) 0.5842(3) 0.0311(2) 0.0399(7) Uani 1 1 d . . . . .
H10 H 0.116336 0.545788 -0.003218 0.048 Uiso 1 1 calc R U . . .
C11 C 0.1649(3) 0.6951(3) 0.0103(2) 0.0399(7) Uani 1 1 d . . . . .
H11 H 0.114763 0.734206 -0.036969 0.048 Uiso 1 1 calc R U . . .
C13 C 0.3894(3) 0.9261(2) 0.1297(2) 0.0332(6) Uani 1 1 d . . . . .
H13A H 0.303894 0.950439 0.143067 0.050 Uiso 1 1 calc R U . . .
H13B H 0.405038 0.932461 0.062020 0.050 Uiso 1 1 calc R U . . .
H13C H 0.443500 0.971416 0.155561 0.050 Uiso 1 1 calc R U . . .
C12 C 0.2389(3) 0.7500(2) 0.05844(19) 0.0325(6) Uani 1 1 d . . . . .
H12 H 0.240418 0.826447 0.041720 0.039 Uiso 1 1 calc R U . . .
C14 C 0.7314(2) 0.7553(2) 0.34043(19) 0.0259(5) Uani 1 1 d . . . . .
H14 H 0.677263 0.819330 0.312679 0.031 Uiso 1 1 calc R U . . .
C15 C 0.8623(3) 0.7851(3) 0.3140(2) 0.0414(7) Uani 1 1 d . . . . .
H15A H 0.872407 0.857426 0.329235 0.062 Uiso 1 1 calc R U . . .
H15B H 0.878538 0.785246 0.246922 0.062 Uiso 1 1 calc R U . . .
H15C H 0.919813 0.731631 0.348999 0.062 Uiso 1 1 calc R U . . .
C16 C 0.7077(3) 0.7460(2) 0.4457(2) 0.0330(6) Uani 1 1 d . . . . .
H16A H 0.709747 0.817730 0.464701 0.050 Uiso 1 1 calc R U . . .
H16B H 0.770994 0.695757 0.477458 0.050 Uiso 1 1 calc R U . . .
H16C H 0.627129 0.718619 0.462640 0.050 Uiso 1 1 calc R U . . .
C17 C 0.8182(2) 0.5364(2) 0.30499(19) 0.0254(5) Uani 1 1 d . . . . .
H17 H 0.892728 0.575820 0.283657 0.031 Uiso 1 1 calc R U . . .
C18 C 0.8141(3) 0.4441(3) 0.2482(3) 0.0438(8) Uani 1 1 d . . . . .
H18A H 0.888932 0.395653 0.256863 0.066 Uiso 1 1 calc R U . . .
H18B H 0.807893 0.474158 0.181944 0.066 Uiso 1 1 calc R U . . .
H18C H 0.742761 0.403155 0.269282 0.066 Uiso 1 1 calc R U . . .
C19 C 0.8293(3) 0.4898(3) 0.4085(2) 0.0391(7) Uani 1 1 d . . . . .
H19A H 0.892957 0.429513 0.415139 0.059 Uiso 1 1 calc R U . . .
H19B H 0.750880 0.463464 0.433900 0.059 Uiso 1 1 calc R U . . .
H19C H 0.851255 0.546692 0.442647 0.059 Uiso 1 1 calc R U . . .
C20 C 0.4493(3) 0.3821(2) 0.2142(2) 0.0299(6) Uani 1 1 d . . . . .
H20 H 0.381698 0.345746 0.191077 0.036 Uiso 1 1 calc R U . . .
C21 C 0.5399(3) 0.4114(3) 0.1319(2) 0.0426(8) Uani 1 1 d . . . . .
H21A H 0.589655 0.345867 0.119506 0.064 Uiso 1 1 calc R U . . .
H21B H 0.593375 0.464636 0.147062 0.064 Uiso 1 1 calc R U . . .
H21C H 0.494769 0.442624 0.076304 0.064 Uiso 1 1 calc R U . . .
C22 C 0.5057(3) 0.3045(3) 0.2954(2) 0.0414(7) Uani 1 1 d . . . . .
H22A H 0.547606 0.240957 0.272101 0.062 Uiso 1 1 calc R U . . .
H22B H 0.440987 0.280933 0.341544 0.062 Uiso 1 1 calc R U . . .
H22C H 0.564721 0.341779 0.324722 0.062 Uiso 1 1 calc R U . . .
C23 C 0.2476(2) 0.4570(2) 0.33352(19) 0.0265(6) Uani 1 1 d . . . . .
H23 H 0.279848 0.432122 0.397076 0.032 Uiso 1 1 calc R U . . .
C24 C 0.1824(3) 0.3622(3) 0.3091(3) 0.0428(8) Uani 1 1 d . . . . .
H24A H 0.120900 0.340627 0.358514 0.064 Uiso 1 1 calc R U . . .
H24B H 0.242375 0.300609 0.303354 0.064 Uiso 1 1 calc R U . . .
H24C H 0.142288 0.384777 0.249722 0.064 Uiso 1 1 calc R U . . .
C25 C 0.1553(3) 0.5534(3) 0.3432(2) 0.0349(7) Uani 1 1 d . . . . .
H25A H 0.092555 0.531279 0.391508 0.052 Uiso 1 1 calc R U . . .
H25B H 0.116609 0.577954 0.283513 0.052 Uiso 1 1 calc R U . . .
H25C H 0.197467 0.612773 0.360800 0.052 Uiso 1 1 calc R U . . .
C26 C 0.3437(2) 0.82371(19) 0.36571(17) 0.0196(5) Uani 1 1 d . . . . .
C27 C 0.3313(2) 0.7582(2) 0.46418(17) 0.0221(5) Uani 1 1 d . . . . .
H27A H 0.413979 0.735666 0.487799 0.026 Uiso 1 1 calc R U . . .
H27B H 0.289863 0.691639 0.460853 0.026 Uiso 1 1 calc R U . . .
C28 C 0.2582(2) 0.8241(2) 0.53281(18) 0.0276(6) Uani 1 1 d . . . . .
H28 H 0.251582 0.778603 0.595750 0.033 Uiso 1 1 calc R U . . .
C29 C 0.3240(3) 0.9252(2) 0.53973(19) 0.0307(6) Uani 1 1 d . . . . .
H29A H 0.277285 0.968635 0.583271 0.037 Uiso 1 1 calc R U . . .
H29B H 0.406383 0.903626 0.564231 0.037 Uiso 1 1 calc R U . . .
C30 C 0.3356(2) 0.9931(2) 0.4432(2) 0.0280(6) Uani 1 1 d . . . . .
H30 H 0.379391 1.058996 0.447664 0.034 Uiso 1 1 calc R U . . .
C31 C 0.4075(2) 0.9267(2) 0.37507(18) 0.0239(5) Uani 1 1 d . . . . .
H31A H 0.490995 0.905444 0.397523 0.029 Uiso 1 1 calc R U . . .
H31B H 0.415204 0.972108 0.313017 0.029 Uiso 1 1 calc R U . . .
C32 C 0.2073(3) 1.0287(2) 0.4071(2) 0.0313(6) Uani 1 1 d . . . . .
H32A H 0.213823 1.073684 0.344765 0.038 Uiso 1 1 calc R U . . .
H32B H 0.160689 1.072849 0.450163 0.038 Uiso 1 1 calc R U . . .
C33 C 0.1408(2) 0.9269(2) 0.4008(2) 0.0284(6) Uani 1 1 d . . . . .
H33 H 0.057097 0.949382 0.377171 0.034 Uiso 1 1 calc R U . . .
C34 C 0.2130(2) 0.8596(2) 0.33327(19) 0.0247(5) Uani 1 1 d . . . . .
H34A H 0.217695 0.903381 0.270308 0.030 Uiso 1 1 calc R U . . .
H34B H 0.169401 0.794544 0.328860 0.030 Uiso 1 1 calc R U . . .
C35 C 0.1297(2) 0.8588(2) 0.4968(2) 0.0308(6) Uani 1 1 d . . . . .
H35A H 0.085831 0.793673 0.492974 0.037 Uiso 1 1 calc R U . . .
H35B H 0.082388 0.901608 0.540504 0.037 Uiso 1 1 calc R U . . .
C36 C 0.8070(5) 1.0571(3) 0.1695(3) 0.0623(11) Uani 1 1 d . . . . .
C37 C 0.8982(6) 0.9995(5) 0.1181(3) 0.0827(16) Uani 1 1 d . . . . .
H37 H 0.878418 0.947918 0.080758 0.099 Uiso 1 1 calc R U . . .
C38 C 1.0099(6) 1.0223(4) 0.1259(3) 0.0842(17) Uani 1 1 d . . . . .
H38 H 1.071582 0.983547 0.092963 0.101 Uiso 1 1 calc R U . . .
C39 C 1.0514(4) 1.0998(5) 0.1789(4) 0.096(2) Uani 1 1 d . . . . .
H39 H 1.135528 1.112420 0.179492 0.115 Uiso 1 1 calc R U . . .
C40 C 0.9672(5) 1.1519(4) 0.2263(3) 0.0716(13) Uani 1 1 d . . . . .
H40 H 0.988342 1.203368 0.263334 0.086 Uiso 1 1 calc R U . . .
C41 C 0.8380(4) 1.1282(3) 0.2204(2) 0.0517(9) Uani 1 1 d . . . . .
H41 H 0.775792 1.165369 0.254200 0.062 Uiso 1 1 calc R U . . .
C42 C 0.6836(5) 1.0371(5) 0.1651(4) 0.0951(18) Uani 1 1 d . . . . .
H42A H 0.649145 1.015756 0.228377 0.143 Uiso 1 1 calc R U . . .
H42B H 0.677656 0.978498 0.128256 0.143 Uiso 1 1 calc R U . . .
H42C H 0.637919 1.103216 0.135536 0.143 Uiso 1 1 calc R U . . .

loop_
_atom_site_aniso_label
_atom_site_aniso_U_11
_atom_site_aniso_U_22
_atom_site_aniso_U_33
_atom_site_aniso_U_23
_atom_site_aniso_U_13
_atom_site_aniso_U_12
Co1 0.01456(17) 0.01544(17) 0.01782(18) -0.00197(12) -0.00200(12) 0.00024(12)
P1 0.0147(3) 0.0201(3) 0.0216(3) -0.0022(2) -0.0006(2) -0.0008(2)
Si1 0.0213(3) 0.0181(3) 0.0195(3) -0.0001(3) -0.0024(3) 0.0008(3)
C1 0.0253(13) 0.0224(12) 0.0210(12) -0.0028(10) -0.0010(10) -0.0052(10)
N1 0.0237(11) 0.0184(10) 0.0213(10) -0.0047(8) 0.0001(8) 0.0052(8)
C2 0.0215(12) 0.0247(13) 0.0232(12) -0.0031(10) 0.0005(10) -0.0039(10)
N2 0.0149(9) 0.0180(10) 0.0225(9) -0.0038(8) -0.0001(8) 0.0003(8)
P2 0.0182(3) 0.0191(3) 0.0214(3) -0.0027(2) -0.0049(2) -0.0012(2)
C3 0.0239(13) 0.0400(16) 0.0309(14) -0.0035(12) 0.0024(11) -0.0034(12)
C4 0.0310(15) 0.0489(18) 0.0300(15) -0.0045(13) 0.0112(12) -0.0059(13)
C7 0.0181(12) 0.0277(13) 0.0215(12) 0.0003(10) -0.0014(9) -0.0011(10)
C6 0.0306(14) 0.0371(16) 0.0256(14) -0.0032(11) -0.0023(11) -0.0034(12)
C5 0.0414(17) 0.0467(18) 0.0193(13) -0.0039(12) 0.0042(12) -0.0078(14)
C9 0.0381(16) 0.0326(15) 0.0313(15) -0.0036(12) -0.0105(12) -0.0083(12)
C8 0.0211(12) 0.0282(13) 0.0226(12) -0.0034(10) -0.0032(10) -0.0013(10)
C10 0.0377(17) 0.054(2) 0.0307(15) -0.0047(14) -0.0151(13) -0.0123(14)
C11 0.0331(16) 0.0519(19) 0.0315(15) 0.0090(13) -0.0164(12) -0.0048(14)
C13 0.0426(17) 0.0259(14) 0.0287(14) 0.0030(11) -0.0023(12) -0.0015(12)
C12 0.0280(14) 0.0368(16) 0.0296(14) 0.0059(12) -0.0074(11) -0.0014(12)
C14 0.0271(13) 0.0213(13) 0.0307(14) -0.0045(10) -0.0077(11) -0.0051(10)
C15 0.0359(17) 0.0435(18) 0.0468(18) -0.0041(14) -0.0019(14) -0.0200(14)
C16 0.0345(15) 0.0331(15) 0.0345(15) -0.0136(12) -0.0033(12) -0.0027(12)
C17 0.0150(12) 0.0257(13) 0.0338(14) -0.0013(11) 0.0012(10) 0.0012(10)
C18 0.0334(16) 0.0340(16) 0.066(2) -0.0184(15) -0.0027(15) 0.0078(13)
C19 0.0280(15) 0.0393(17) 0.0428(17) 0.0086(13) 0.0006(13) 0.0094(13)
C20 0.0304(14) 0.0263(14) 0.0358(15) -0.0133(11) -0.0064(12) 0.0010(11)
C21 0.0388(17) 0.056(2) 0.0351(16) -0.0174(14) 0.0013(13) 0.0054(15)
C22 0.0409(17) 0.0300(16) 0.0512(19) -0.0043(14) -0.0066(14) 0.0097(13)
C23 0.0220(13) 0.0284(14) 0.0294(14) -0.0023(11) -0.0037(10) -0.0052(11)
C24 0.0361(17) 0.0395(17) 0.055(2) -0.0077(15) 0.0010(14) -0.0186(14)
C25 0.0222(14) 0.0411(17) 0.0427(17) -0.0110(13) 0.0013(12) -0.0025(12)
C26 0.0209(12) 0.0152(11) 0.0231(12) -0.0053(9) -0.0028(9) 0.0017(9)
C27 0.0217(12) 0.0202(12) 0.0240(12) -0.0047(10) -0.0006(10) 0.0026(10)
C28 0.0286(14) 0.0294(14) 0.0241(13) -0.0065(11) 0.0033(11) 0.0026(11)
C29 0.0283(14) 0.0357(15) 0.0304(14) -0.0144(12) -0.0043(11) 0.0030(12)
C30 0.0269(14) 0.0210(13) 0.0392(15) -0.0138(11) 0.0000(11) -0.0033(10)
C31 0.0208(12) 0.0226(13) 0.0289(13) -0.0067(10) 0.0001(10) -0.0008(10)
C32 0.0316(15) 0.0228(13) 0.0394(16) -0.0091(11) -0.0020(12) 0.0068(11)
C33 0.0207(13) 0.0272(14) 0.0378(15) -0.0087(11) -0.0050(11) 0.0042(10)
C34 0.0206(12) 0.0232(13) 0.0309(14) -0.0065(10) -0.0054(10) 0.0024(10)
C35 0.0230(13) 0.0317(15) 0.0382(16) -0.0106(12) 0.0052(11) -0.0003(11)
C36 0.085(3) 0.050(2) 0.047(2) 0.0089(18) -0.008(2) -0.007(2)
C37 0.098(4) 0.093(4) 0.043(2) 0.008(2) 0.003(2) 0.038(3)
C38 0.121(5) 0.082(3) 0.042(2) -0.011(2) -0.008(3) 0.038(3)
C39 0.050(3) 0.138(5) 0.077(3) 0.055(4) -0.006(2) 0.003(3)
C40 0.089(3) 0.060(3) 0.057(3) 0.006(2) -0.010(2) 0.021(2)
C41 0.064(2) 0.046(2) 0.0411(19) -0.0059(15) 0.0091(17) 0.0116(17)
C42 0.102(4) 0.094(4) 0.080(4) 0.028(3) -0.013(3) -0.027(3)

loop_
_atom_type_symbol
_atom_type_description
_atom_type_scat_dispersion_real
_atom_type_scat_dispersion_imag
_atom_type_scat_source
C C 0.0033 0.0016 'International Tables Vol C Tables 4.2.6.8 and 6.1.1.4'
H H 0.0000 0.0000 'International Tables Vol C Tables 4.2.6.8 and 6.1.1.4'
N N 0.0061 0.0033 'International Tables Vol C Tables 4.2.6.8 and 6.1.1.4'
Si Si 0.0817 0.0704 'International Tables Vol C Tables 4.2.6.8 and 6.1.1.4'
P P 0.1023 0.0942 'International Tables Vol C Tables 4.2.6.8 and 6.1.1.4'
Co Co 0.3494 0.9721 'International Tables Vol C Tables 4.2.6.8 and 6.1.1.4'

loop_
_geom_angle_atom_site_label_1
_geom_angle_atom_site_label_2
_geom_angle_atom_site_label_3
_geom_angle
_geom_angle_site_symmetry_1
_geom_angle_site_symmetry_3
_geom_angle_publ_flag
N2 Co1 N1 134.05(8) . . ?
N2 Co1 P1 104.83(6) . . ?
N1 Co1 P1 96.91(7) . . ?
N2 Co1 P2 103.96(6) . . ?
N1 Co1 P2 103.04(7) . . ?
P1 Co1 P2 114.26(3) . . ?
C2 P1 C17 104.48(12) . . ?
C2 P1 C14 100.20(12) . . ?
C17 P1 C14 103.49(12) . . ?
C2 P1 Co1 109.51(8) . . ?
C17 P1 Co1 127.65(9) . . ?
C14 P1 Co1 108.14(9) . . ?
N1 Si1 C13 114.94(12) . . ?
N1 Si1 C7 114.38(11) . . ?
C13 Si1 C7 106.52(12) . . ?
N1 Si1 C1 115.25(11) . . ?
C13 Si1 C1 101.57(12) . . ?
C7 Si1 C1 102.64(11) . . ?
C6 C1 C2 116.3(2) . . ?
C6 C1 Si1 113.58(19) . . ?
C2 C1 Si1 129.99(19) . . ?
C26 N1 Si1 126.76(16) . . ?
C26 N1 Co1 123.52(16) . . ?
Si1 N1 Co1 107.86(10) . . ?
C3 C2 C1 119.9(2) . . ?
C3 C2 P1 121.0(2) . . ?
C1 C2 P1 119.05(19) . . ?
N2 N2 Co1 170.9(3) 2_666 . ?
C8 P2 C20 103.02(12) . . ?
C8 P2 C23 102.11(12) . . ?
C20 P2 C23 103.02(13) . . ?
C8 P2 Co1 115.60(9) . . ?
C20 P2 Co1 124.37(9) . . ?
C23 P2 Co1 105.96(9) . . ?
C4 C3 C2 121.5(3) . . ?
C4 C3 H3 119.2 . . ?
C2 C3 H3 119.2 . . ?
C5 C4 C3 119.4(3) . . ?
C5 C4 H4 120.3 . . ?
C3 C4 H4 120.3 . . ?
C12 C7 C8 116.9(2) . . ?
C12 C7 Si1 118.9(2) . . ?
C8 C7 Si1 123.98(19) . . ?
C5 C6 C1 123.2(3) . . ?
C5 C6 H6 118.4 . . ?
C1 C6 H6 118.4 . . ?
C6 C5 C4 119.4(3) . . ?
C6 C5 H5 120.3 . . ?
C4 C5 H5 120.3 . . ?
C10 C9 C8 121.5(3) . . ?
C10 C9 H9 119.3 . . ?
C8 C9 H9 119.3 . . ?
C9 C8 C7 119.6(2) . . ?
C9 C8 P2 119.1(2) . . ?
C7 C8 P2 121.16(19) . . ?
C11 C10 C9 119.5(3) . . ?
C11 C10 H10 120.2 . . ?
C9 C10 H10 120.2 . . ?
C10 C11 C12 119.7(3) . . ?
C10 C11 H11 120.1 . . ?
C12 C11 H11 120.1 . . ?
Si1 C13 H13A 109.5 . . ?
Si1 C13 H13B 109.5 . . ?
H13A C13 H13B 109.5 . . ?
Si1 C13 H13C 109.5 . . ?
H13A C13 H13C 109.5 . . ?
H13B C13 H13C 109.5 . . ?
C11 C12 C7 122.6(3) . . ?
C11 C12 H12 118.7 . . ?
C7 C12 H12 118.7 . . ?
C16 C14 C15 110.2(2) . . ?
C16 C14 P1 112.78(19) . . ?
C15 C14 P1 115.9(2) . . ?
C16 C14 H14 105.7 . . ?
C15 C14 H14 105.7 . . ?
P1 C14 H14 105.7 . . ?
C14 C15 H15A 109.5 . . ?
C14 C15 H15B 109.5 . . ?
H15A C15 H15B 109.5 . . ?
C14 C15 H15C 109.5 . . ?
H15A C15 H15C 109.5 . . ?
H15B C15 H15C 109.5 . . ?
C14 C16 H16A 109.5 . . ?
C14 C16 H16B 109.5 . . ?
H16A C16 H16B 109.5 . . ?
C14 C16 H16C 109.5 . . ?
H16A C16 H16C 109.5 . . ?
H16B C16 H16C 109.5 . . ?
C18 C17 C19 109.7(3) . . ?
C18 C17 P1 113.5(2) . . ?
C19 C17 P1 109.00(18) . . ?
C18 C17 H17 108.2 . . ?
C19 C17 H17 108.2 . . ?
P1 C17 H17 108.2 . . ?
C17 C18 H18A 109.5 . . ?
C17 C18 H18B 109.5 . . ?
H18A C18 H18B 109.5 . . ?
C17 C18 H18C 109.5 . . ?
H18A C18 H18C 109.5 . . ?
H18B C18 H18C 109.5 . . ?
C17 C19 H19A 109.5 . . ?
C17 C19 H19B 109.5 . . ?
H19A C19 H19B 109.5 . . ?
C17 C19 H19C 109.5 . . ?
H19A C19 H19C 109.5 . . ?
H19B C19 H19C 109.5 . . ?
C22 C20 C21 113.7(3) . . ?
C22 C20 P2 109.1(2) . . ?
C21 C20 P2 110.3(2) . . ?
C22 C20 H20 107.9 . . ?
C21 C20 H20 107.9 . . ?
P2 C20 H20 107.9 . . ?
C20 C21 H21A 109.5 . . ?
C20 C21 H21B 109.5 . . ?
H21A C21 H21B 109.5 . . ?
C20 C21 H21C 109.5 . . ?
H21A C21 H21C 109.5 . . ?
H21B C21 H21C 109.5 . . ?
C20 C22 H22A 109.5 . . ?
C20 C22 H22B 109.5 . . ?
H22A C22 H22B 109.5 . . ?
C20 C22 H22C 109.5 . . ?
H22A C22 H22C 109.5 . . ?
H22B C22 H22C 109.5 . . ?
C25 C23 C24 110.1(2) . . ?
C25 C23 P2 108.74(19) . . ?
C24 C23 P2 118.9(2) . . ?
C25 C23 H23 106.1 . . ?
C24 C23 H23 106.1 . . ?
P2 C23 H23 106.1 . . ?
C23 C24 H24A 109.5 . . ?
C23 C24 H24B 109.5 . . ?
H24A C24 H24B 109.5 . . ?
C23 C24 H24C 109.5 . . ?
H24A C24 H24C 109.5 . . ?
H24B C24 H24C 109.5 . . ?
C23 C25 H25A 109.5 . . ?
C23 C25 H25B 109.5 . . ?
H25A C25 H25B 109.5 . . ?
C23 C25 H25C 109.5 . . ?
H25A C25 H25C 109.5 . . ?
H25B C25 H25C 109.5 . . ?
N1 C26 C27 109.70(19) . . ?
N1 C26 C34 113.2(2) . . ?
C27 C26 C34 107.2(2) . . ?
N1 C26 C31 111.5(2) . . ?
C27 C26 C31 107.0(2) . . ?
C34 C26 C31 108.0(2) . . ?
C26 C27 C28 112.1(2) . . ?
C26 C27 H27A 109.2 . . ?
C28 C27 H27A 109.2 . . ?
C26 C27 H27B 109.2 . . ?
C28 C27 H27B 109.2 . . ?
H27A C27 H27B 107.9 . . ?
C29 C28 C35 109.2(2) . . ?
C29 C28 C27 109.1(2) . . ?
C35 C28 C27 109.4(2) . . ?
C29 C28 H28 109.7 . . ?
C35 C28 H28 109.7 . . ?
C27 C28 H28 109.7 . . ?
C30 C29 C28 109.3(2) . . ?
C30 C29 H29A 109.8 . . ?
C28 C29 H29A 109.8 . . ?
C30 C29 H29B 109.8 . . ?
C28 C29 H29B 109.8 . . ?
H29A C29 H29B 108.3 . . ?
C29 C30 C31 110.3(2) . . ?
C29 C30 C32 109.3(2) . . ?
C31 C30 C32 109.4(2) . . ?
C29 C30 H30 109.3 . . ?
C31 C30 H30 109.3 . . ?
C32 C30 H30 109.3 . . ?
C30 C31 C26 111.3(2) . . ?
C30 C31 H31A 109.4 . . ?
C26 C31 H31A 109.4 . . ?
C30 C31 H31B 109.4 . . ?
C26 C31 H31B 109.4 . . ?
H31A C31 H31B 108.0 . . ?
C30 C32 C33 108.8(2) . . ?
C30 C32 H32A 109.9 . . ?
C33 C32 H32A 109.9 . . ?
C30 C32 H32B 109.9 . . ?
C33 C32 H32B 109.9 . . ?
H32A C32 H32B 108.3 . . ?
C35 C33 C34 109.5(2) . . ?
C35 C33 C32 109.8(2) . . ?
C34 C33 C32 109.6(2) . . ?
C35 C33 H33 109.3 . . ?
C34 C33 H33 109.3 . . ?
C32 C33 H33 109.3 . . ?
C33 C34 C26 111.6(2) . . ?
C33 C34 H34A 109.3 . . ?
C26 C34 H34A 109.3 . . ?
C33 C34 H34B 109.3 . . ?
C26 C34 H34B 109.3 . . ?
H34A C34 H34B 108.0 . . ?
C33 C35 C28 109.3(2) . . ?
C33 C35 H35A 109.8 . . ?
C28 C35 H35A 109.8 . . ?
C33 C35 H35B 109.8 . . ?
C28 C35 H35B 109.8 . . ?
H35A C35 H35B 108.3 . . ?
C41 C36 C42 120.3(5) . . ?
C41 C36 C37 120.5(5) . . ?
C42 C36 C37 119.3(5) . . ?
C38 C37 C36 115.5(6) . . ?
C38 C37 H37 122.2 . . ?
C36 C37 H37 122.2 . . ?
C37 C38 C39 127.5(5) . . ?
C37 C38 H38 116.2 . . ?
C39 C38 H38 116.2 . . ?
C40 C39 C38 116.6(5) . . ?
C40 C39 H39 121.7 . . ?
C38 C39 H39 121.7 . . ?
C39 C40 C41 118.0(5) . . ?
C39 C40 H40 121.0 . . ?
C41 C40 H40 121.0 . . ?
C36 C41 C40 121.8(4) . . ?
C36 C41 H41 119.1 . . ?
C40 C41 H41 119.1 . . ?
C36 C42 H42A 109.5 . . ?
C36 C42 H42B 109.5 . . ?
H42A C42 H42B 109.5 . . ?
C36 C42 H42C 109.5 . . ?
H42A C42 H42C 109.5 . . ?
H42B C42 H42C 109.5 . . ?

loop_
_geom_bond_atom_site_label_1
_geom_bond_atom_site_label_2
_geom_bond_distance
_geom_bond_site_symmetry_2
_geom_bond_publ_flag
Co1 N2 1.895(2) . ?
Co1 N1 1.951(2) . ?
Co1 P1 2.3006(8) . ?
Co1 P2 2.3290(7) . ?
P1 C2 1.836(3) . ?
P1 C17 1.859(3) . ?
P1 C14 1.875(3) . ?
Si1 N1 1.695(2) . ?
Si1 C13 1.902(3) . ?
Si1 C7 1.909(3) . ?
Si1 C1 1.921(3) . ?
C1 C6 1.408(4) . ?
C1 C2 1.413(4) . ?
N1 C26 1.472(3) . ?
C2 C3 1.399(4) . ?
N2 N2 1.138(4) 2_666 ?
P2 C8 1.842(3) . ?
P2 C20 1.850(3) . ?
P2 C23 1.875(3) . ?
C3 C4 1.382(4) . ?
C3 H3 0.9500 . ?
C4 C5 1.379(4) . ?
C4 H4 0.9500 . ?
C7 C12 1.400(4) . ?
C7 C8 1.417(4) . ?
C6 C5 1.378(4) . ?
C6 H6 0.9500 . ?
C5 H5 0.9500 . ?
C9 C10 1.385(4) . ?
C9 C8 1.397(4) . ?
C9 H9 0.9500 . ?
C10 C11 1.372(5) . ?
C10 H10 0.9500 . ?
C11 C12 1.387(4) . ?
C11 H11 0.9500 . ?
C13 H13A 0.9800 . ?
C13 H13B 0.9800 . ?
C13 H13C 0.9800 . ?
C12 H12 0.9500 . ?
C14 C16 1.523(4) . ?
C14 C15 1.527(4) . ?
C14 H14 1.0000 . ?
C15 H15A 0.9800 . ?
C15 H15B 0.9800 . ?
C15 H15C 0.9800 . ?
C16 H16A 0.9800 . ?
C16 H16B 0.9800 . ?
C16 H16C 0.9800 . ?
C17 C18 1.523(4) . ?
C17 C19 1.531(4) . ?
C17 H17 1.0000 . ?
C18 H18A 0.9800 . ?
C18 H18B 0.9800 . ?
C18 H18C 0.9800 . ?
C19 H19A 0.9800 . ?
C19 H19B 0.9800 . ?
C19 H19C 0.9800 . ?
C20 C22 1.529(4) . ?
C20 C21 1.531(4) . ?
C20 H20 1.0000 . ?
C21 H21A 0.9800 . ?
C21 H21B 0.9800 . ?
C21 H21C 0.9800 . ?
C22 H22A 0.9800 . ?
C22 H22B 0.9800 . ?
C22 H22C 0.9800 . ?
C23 C25 1.525(4) . ?
C23 C24 1.531(4) . ?
C23 H23 1.0000 . ?
C24 H24A 0.9800 . ?
C24 H24B 0.9800 . ?
C24 H24C 0.9800 . ?
C25 H25A 0.9800 . ?
C25 H25B 0.9800 . ?
C25 H25C 0.9800 . ?
C26 C27 1.537(3) . ?
C26 C34 1.542(3) . ?
C26 C31 1.544(3) . ?
C27 C28 1.539(3) . ?
C27 H27A 0.9900 . ?
C27 H27B 0.9900 . ?
C28 C29 1.527(4) . ?
C28 C35 1.534(4) . ?
C28 H28 1.0000 . ?
C29 C30 1.526(4) . ?
C29 H29A 0.9900 . ?
C29 H29B 0.9900 . ?
C30 C31 1.532(4) . ?
C30 C32 1.534(4) . ?
C30 H30 1.0000 . ?
C31 H31A 0.9900 . ?
C31 H31B 0.9900 . ?
C32 C33 1.537(4) . ?
C32 H32A 0.9900 . ?
C32 H32B 0.9900 . ?
C33 C35 1.521(4) . ?
C33 C34 1.534(4) . ?
C33 H33 1.0000 . ?
C34 H34A 0.9900 . ?
C34 H34B 0.9900 . ?
C35 H35A 0.9900 . ?
C35 H35B 0.9900 . ?
C36 C41 1.317(6) . ?
C36 C42 1.403(7) . ?
C36 C37 1.427(7) . ?
C37 C38 1.297(8) . ?
C37 H37 0.9500 . ?
C38 C39 1.443(9) . ?
C38 H38 0.9500 . ?
C39 C40 1.310(7) . ?
C39 H39 0.9500 . ?
C40 C41 1.483(7) . ?
C40 H40 0.9500 . ?
C41 H41 0.9500 . ?
C42 H42A 0.9800 . ?
C42 H42B 0.9800 . ?
C42 H42C 0.9800 . ?
